data_7064411
loop_
_publ_author_name
'Sun, Yuhang'
'Wang, Junjie'
'Wen, Jiangwei'
'Qu, Xiaowen'
'Yang, Daoshan'
'Yan, Kelu'

_publ_section_title
;
 Application of various ylides in the [4+1] cycloaddition of
 enaminothiones and N-thioacylformamidines for constructing substituted
 thiophenes and thiazoles
;
_journal_name_full 'New Journal of Chemistry'
_journal_paper_doi 10.1039/D6NJ01052K
_journal_year 2026
_chemical_formula_moiety 'C15 H10 O S2'
_chemical_formula_sum 'C15 H10 O S2'
_chemical_formula_weight 270.35
_chemical_name_systematic 'BRUKER D8 QUEST'
_space_group_crystal_system orthorhombic
_space_group_IT_number 29
_space_group_name_Hall 'P 2c -2ac'
_space_group_name_H-M_alt 'P c a 21'
_atom_sites_solution_hydrogens geom
_atom_sites_solution_primary dual
_audit_creation_date 2026-05-01
_audit_creation_method
;
Olex2 1.5
(compiled 2026.04.10 svn.r48fbca5a for OlexSys, GUI svn.r7537)
;
_audit_update_record
;
2026-05-04 deposited with the CCDC.	2026-05-15 downloaded from the CCDC.
;
_cell_angle_alpha 90
_cell_angle_beta 90
_cell_angle_gamma 90
_cell_formula_units_Z 8
_cell_length_a 14.2801(13)
_cell_length_b 6.3292(6)
_cell_length_c 27.955(2)
_cell_measurement_reflns_used 6922
_cell_measurement_temperature 298.15
_cell_measurement_theta_max 25.078
_cell_measurement_theta_min 2.853
_cell_volume 2526.6(4)
_computing_cell_refinement 'SAINT V8.40A (Bruker, 2019)'
_computing_data_reduction 'SAINT V8.40A (Bruker, 2019)'
_computing_molecular_graphics 'Olex2 1.5 (Dolomanov et al., 2009)'
_computing_publication_material 'Olex2 1.5 (Dolomanov et al., 2009)'
_computing_structure_refinement 'SHELXL 2025/1 (Sheldrick, 2015)'
_computing_structure_solution 'SHELXT 2018/2 (Sheldrick, 2018)'
_diffrn_ambient_temperature 298.15
_diffrn_measured_fraction_theta_full 0.999
_diffrn_measured_fraction_theta_max 0.999
_diffrn_measurement_device_type 'BRUKER D8 QUEST'
_diffrn_radiation_type MoK\a
_diffrn_radiation_wavelength 0.71076
_diffrn_reflns_av_R_equivalents 0.0805
_diffrn_reflns_av_unetI/netI 0.0825
_diffrn_reflns_Laue_measured_fraction_full 0.999
_diffrn_reflns_Laue_measured_fraction_max 0.999
_diffrn_reflns_limit_h_max 21
_diffrn_reflns_limit_h_min -21
_diffrn_reflns_limit_k_max 9
_diffrn_reflns_limit_k_min -7
_diffrn_reflns_limit_l_max 43
_diffrn_reflns_limit_l_min -38
_diffrn_reflns_number 38753
_diffrn_reflns_point_group_measured_fraction_full 0.997
_diffrn_reflns_point_group_measured_fraction_max 0.980
_diffrn_reflns_theta_full 25.243
_diffrn_reflns_theta_max 33.169
_diffrn_reflns_theta_min 2.853
_diffrn_source_current 30.0
_diffrn_source_power 1.5
_diffrn_source_voltage 50.0
_exptl_absorpt_coefficient_mu 0.404
_exptl_absorpt_correction_T_max 0.7465
_exptl_absorpt_correction_T_min 0.6355
_exptl_absorpt_correction_type multi-scan
_exptl_absorpt_process_details
;
SADABS-2016/2 (Bruker,2016/2) was used for absorption correction.
wR2(int) was 0.0790 before and 0.0621 after correction.
The Ratio of minimum to maximum transmission is 0.8513.
The \l/2 correction factor is Not present.
;
_exptl_crystal_colour 'clear light colourless'
_exptl_crystal_colour_lustre clear
_exptl_crystal_colour_modifier light
_exptl_crystal_colour_primary colourless
_exptl_crystal_density_diffrn 1.421
_exptl_crystal_description block
_exptl_crystal_F_000 1120
_exptl_crystal_size_max 0.4
_exptl_crystal_size_mid 0.3
_exptl_crystal_size_min 0.2
_refine_diff_density_max 0.182
_refine_diff_density_min -0.281
_refine_diff_density_rms 0.046
_refine_ls_abs_structure_details
;
 Refined as an inversion twin.
;
_refine_ls_abs_structure_Flack -0.02(8)
_refine_ls_extinction_method none
_refine_ls_goodness_of_fit_ref 1.036
_refine_ls_hydrogen_treatment constr
_refine_ls_matrix_type full
_refine_ls_number_parameters 326
_refine_ls_number_reflns 9458
_refine_ls_number_restraints 1
_refine_ls_restrained_S_all 1.036
_refine_ls_R_factor_all 0.1461
_refine_ls_R_factor_gt 0.0513
_refine_ls_shift/su_max 0.007
_refine_ls_shift/su_mean 0.001
_refine_ls_structure_factor_coef Fsqd
_refine_ls_weighting_details 'w=1/[\s^2^(Fo^2^)+(0.0344P)^2^] where P=(Fo^2^+2Fc^2^)/3'
_refine_ls_weighting_scheme calc
_refine_ls_wR_factor_gt 0.0871
_refine_ls_wR_factor_ref 0.1092
_reflns_Friedel_coverage 0.929
_reflns_Friedel_fraction_full 0.994
_reflns_Friedel_fraction_max 0.962
_reflns_number_gt 4699
_reflns_number_total 9458
_reflns_threshold_expression 'I > 2\s(I)'
_cod_data_source_file d6nj01052k2.cif
_cod_data_source_block 260429_y_0m
_cod_database_code 7064411
_shelx_shelxl_version_number 2025/1
_shelx_space_group_comment
;
The symmetry employed for this shelxl refinement is uniquely defined
by the following loop, which should always be used as a source of
symmetry information in preference to the above space-group names.
They are only intended as comments.
;
_olex2_refinement_description
;
1. Twinned data refinement
 Scales: 1.02(8)
 -0.02(8)
2. Fixed Uiso
 At 1.2 times of:
  All C(H) groups
3.a Aromatic/amide H refined with riding coordinates:
 C00F(H00F), C00K(H00K), C00L(H00L), C00X(H00X), C017(H017), C01H(H01H),
 C01O(H01O), C01R(H01R), C01T(H01T), C01V(H01V), C013(H013), C014(H014),
 C01C(H01C), C01E(H01E), C01I(H01I), C01J(H01J), C01L(H01L), C01M(H01M),
 C01W(H01W), C01Z(H01Z)
;
_olex2_submission_special_instructions 'No special instructions were received'

loop_
_space_group_symop_operation_xyz
'x, y, z'
'-x, -y, z+1/2'
'-x+1/2, y, z+1/2'
'x+1/2, -y, z'

loop_
_atom_site_label
_atom_site_type_symbol
_atom_site_fract_x
_atom_site_fract_y
_atom_site_fract_z
_atom_site_U_iso_or_equiv
_atom_site_adp_type
_atom_site_occupancy
_atom_site_site_symmetry_order
_atom_site_calc_flag
_atom_site_refinement_flags_posn
_atom_site_refinement_flags_adp
_atom_site_refinement_flags_occupancy
_atom_site_disorder_assembly
_atom_site_disorder_group
S001 S 0.23418(7) -0.96261(16) 0.95499(3) 0.0498(3) Uani 1 1 d . . . . .
S007 S 0.34733(9) -0.79825(17) 0.77393(4) 0.0699(3) Uani 1 1 d . . . . .
O00E O 0.2501(3) -1.0276(5) 0.85262(12) 0.0718(10) Uani 1 1 d . . . . .
C00F C 0.2943(3) -0.4825(6) 0.82243(16) 0.0537(11) Uani 1 1 d . . . . .
H00F H 0.269279 -0.397716 0.846390 0.064 Uiso 1 1 calc R U . . .
C00G C 0.2569(2) -0.7940(6) 1.00195(13) 0.0454(9) Uani 1 1 d . . . . .
C00H C 0.2725(2) -0.7818(6) 0.91334(12) 0.0425(8) Uani 1 1 d . . . . .
C00K C 0.3293(3) -0.4038(7) 0.77917(16) 0.0600(10) Uani 1 1 d . . . . .
H00K H 0.331181 -0.260657 0.771713 0.072 Uiso 1 1 calc R U . . .
C00L C 0.3596(3) -0.5542(7) 0.74984(16) 0.0605(11) Uani 1 1 d . . . . .
H00L H 0.384553 -0.528571 0.719666 0.073 Uiso 1 1 calc R U . . .
C00R C 0.3010(3) -0.6964(6) 0.82564(12) 0.0449(8) Uani 1 1 d . . . . .
C00V C 0.2418(2) -0.8594(7) 1.05169(13) 0.0463(9) Uani 1 1 d . . . . .
C00X C 0.2926(3) -0.6072(7) 0.98503(13) 0.0566(10) Uani 1 1 d . . . . .
H00X H 0.309199 -0.495313 1.004867 0.068 Uiso 1 1 calc R U . . .
C016 C 0.2723(3) -0.8452(6) 0.86324(14) 0.0475(9) Uani 1 1 d . . . . .
C017 C 0.3017(3) -0.6001(7) 0.93540(14) 0.0552(10) Uani 1 1 d . . . . .
H017 H 0.325123 -0.483915 0.918950 0.066 Uiso 1 1 calc R U . . .
C01H C 0.2209(3) -0.9869(9) 1.1468(2) 0.0698(14) Uani 1 1 d . . . . .
H01H H 0.215129 -1.029698 1.178499 0.084 Uiso 1 1 calc R U . . .
C01O C 0.2057(3) -1.0586(8) 1.06275(15) 0.0602(12) Uani 1 1 d . . . . .
H01O H 0.188790 -1.150402 1.038264 0.072 Uiso 1 1 calc R U . . .
C01R C 0.2660(3) -0.7280(7) 1.08934(13) 0.0611(11) Uani 1 1 d . . . . .
H01R H 0.289924 -0.594435 1.082792 0.073 Uiso 1 1 calc R U . . .
C01T C 0.1949(3) -1.1204(8) 1.11013(15) 0.0690(12) Uani 1 1 d . . . . .
H01T H 0.169985 -1.252517 1.117151 0.083 Uiso 1 1 calc R U . . .
C01V C 0.2555(3) -0.7902(8) 1.13602(15) 0.0701(13) Uani 1 1 d . . . . .
H01V H 0.272025 -0.698287 1.160584 0.084 Uiso 1 1 calc R U . . .
S003 S -0.02275(7) -1.45894(16) 0.54510(3) 0.0493(2) Uani 1 1 d . . . . .
S005 S 0.10819(8) -1.32896(16) 0.72373(4) 0.0585(3) Uani 1 1 d . . . . .
O00A O 0.0034(2) -1.5508(5) 0.64613(12) 0.0723(9) Uani 1 1 d . . . . .
C00D C 0.0186(3) -1.3638(6) 0.63787(12) 0.0463(9) Uani 1 1 d . . . . .
C00U C 0.0127(2) -1.2841(6) 0.58875(11) 0.0425(8) Uani 1 1 d . . . . .
C00W C -0.0183(2) -1.3319(7) 0.44957(13) 0.0463(9) Uani 1 1 d . . . . .
C012 C 0.0458(2) -1.2218(5) 0.67675(12) 0.0440(8) Uani 1 1 d . . . . .
C013 C 0.0382(3) -1.0957(6) 0.56947(13) 0.0516(10) Uani 1 1 d . . . . .
H013 H 0.059708 -0.981864 0.587401 0.062 Uiso 1 1 calc R U . . .
C014 C -0.0538(3) -1.5249(7) 0.43622(15) 0.0559(11) Uani 1 1 d . . . . .
H014 H -0.070669 -1.621648 0.459717 0.067 Uiso 1 1 calc R U . . .
C018 C -0.0036(2) -1.2766(6) 0.50051(11) 0.0425(9) Uani 1 1 d . . . . .
C01C C 0.0284(3) -1.0916(6) 0.51949(13) 0.0525(10) Uani 1 1 d . . . . .
H01C H 0.042446 -0.973538 0.501018 0.063 Uiso 1 1 calc R U . . .
C01E C -0.0416(4) -1.4346(10) 0.35385(18) 0.0746(14) Uani 1 1 d . . . . .
H01E H -0.050020 -1.468435 0.321762 0.089 Uiso 1 1 calc R U . . .
C01I C 0.0290(3) -1.0126(6) 0.68439(16) 0.0516(11) Uani 1 1 d . . . . .
H01I H -0.003599 -0.927196 0.663046 0.062 Uiso 1 1 calc R U . . .
C01J C 0.0061(3) -1.1886(7) 0.41418(13) 0.0591(11) Uani 1 1 d . . . . .
H01J H 0.030426 -1.057474 0.422622 0.071 Uiso 1 1 calc R U . . .
C01L C 0.1122(3) -1.0927(8) 0.75250(15) 0.0643(12) Uani 1 1 d . . . . .
H01L H 0.142264 -1.070752 0.781586 0.077 Uiso 1 1 calc R U . . .
C01M C -0.0055(3) -1.2395(9) 0.36626(14) 0.0734(14) Uani 1 1 d . . . . .
H01M H 0.010902 -1.142879 0.342631 0.088 Uiso 1 1 calc R U . . .
C01W C -0.0649(3) -1.5786(9) 0.38841(16) 0.0725(13) Uani 1 1 d . . . . .
H01W H -0.087988 -1.710799 0.379950 0.087 Uiso 1 1 calc R U . . .
C01Z C 0.0660(3) -0.9395(7) 0.72781(16) 0.0626(11) Uani 1 1 d . . . . .
H01Z H 0.059708 -0.801170 0.738566 0.075 Uiso 1 1 calc R U . . .

loop_
_atom_site_aniso_label
_atom_site_aniso_U_11
_atom_site_aniso_U_22
_atom_site_aniso_U_33
_atom_site_aniso_U_23
_atom_site_aniso_U_13
_atom_site_aniso_U_12
S001 0.0620(6) 0.0436(5) 0.0438(6) -0.0076(5) -0.0014(5) -0.0021(5)
S007 0.1014(9) 0.0537(6) 0.0545(6) -0.0110(6) 0.0222(6) 0.0050(6)
O00E 0.118(3) 0.0450(18) 0.052(2) -0.0112(15) 0.0071(18) -0.0129(18)
C00F 0.068(3) 0.045(2) 0.048(2) -0.0059(18) 0.004(2) 0.009(2)
C00G 0.0365(16) 0.051(2) 0.048(2) -0.0097(18) -0.0054(16) 0.0043(17)
C00H 0.0416(19) 0.041(2) 0.0450(19) -0.0047(16) 0.0014(15) -0.0017(17)
C00K 0.070(3) 0.045(2) 0.065(3) 0.001(2) -0.006(2) 0.003(2)
C00L 0.064(3) 0.068(3) 0.050(3) 0.003(2) 0.0063(19) -0.002(2)
C00R 0.0471(19) 0.045(2) 0.0428(19) -0.0080(16) 0.0013(15) 0.0032(17)
C00V 0.0406(19) 0.057(2) 0.041(2) -0.0077(19) -0.0025(15) 0.0078(17)
C00X 0.064(2) 0.059(3) 0.047(2) -0.014(2) -0.0084(18) -0.010(2)
C016 0.054(2) 0.041(2) 0.047(2) -0.0073(17) 0.0017(17) 0.0055(18)
C017 0.059(2) 0.053(2) 0.053(2) -0.004(2) -0.0026(18) -0.018(2)
C01H 0.063(3) 0.102(4) 0.044(3) 0.004(2) 0.000(2) 0.010(3)
C01O 0.058(2) 0.073(3) 0.049(3) -0.005(2) 0.001(2) -0.006(2)
C01R 0.066(3) 0.066(3) 0.051(2) -0.009(2) -0.0087(19) 0.005(2)
C01T 0.075(3) 0.077(3) 0.055(3) 0.009(2) 0.005(2) -0.005(3)
C01V 0.074(3) 0.090(4) 0.046(2) -0.018(2) -0.010(2) 0.003(3)
S003 0.0635(6) 0.0420(5) 0.0423(5) 0.0006(5) -0.0007(5) -0.0044(5)
S005 0.0719(6) 0.0554(6) 0.0481(5) 0.0067(5) -0.0139(5) 0.0021(5)
O00A 0.125(3) 0.0392(17) 0.0529(19) 0.0079(15) -0.0174(19) -0.0089(18)
C00D 0.055(2) 0.041(2) 0.042(2) 0.0051(17) -0.0020(16) -0.0027(19)
C00U 0.0443(19) 0.042(2) 0.0413(19) 0.0054(16) -0.0022(15) -0.0012(17)
C00W 0.0396(18) 0.061(2) 0.0385(19) -0.0002(18) -0.0001(15) 0.0082(17)
C012 0.049(2) 0.043(2) 0.0394(19) 0.0082(16) -0.0023(15) -0.0025(17)
C013 0.060(2) 0.052(2) 0.043(2) 0.0031(19) -0.0043(17) -0.017(2)
C014 0.060(2) 0.064(3) 0.044(2) 0.000(2) -0.0016(19) -0.007(2)
C018 0.0354(16) 0.053(2) 0.0393(18) 0.0057(17) 0.0015(15) 0.0002(17)
C01C 0.063(2) 0.049(2) 0.046(2) 0.0119(19) 0.0003(18) -0.015(2)
C01E 0.073(3) 0.107(4) 0.044(3) -0.013(3) 0.002(2) 0.000(3)
C01I 0.065(3) 0.039(2) 0.051(3) 0.0062(16) -0.004(2) -0.0021(18)
C01J 0.066(3) 0.070(3) 0.042(2) 0.002(2) 0.0034(18) 0.000(2)
C01L 0.079(3) 0.071(3) 0.042(2) -0.002(2) -0.005(2) -0.021(3)
C01M 0.084(3) 0.098(4) 0.039(2) 0.005(2) 0.011(2) 0.002(3)
C01W 0.067(3) 0.086(4) 0.065(3) -0.019(3) -0.010(2) -0.007(3)
C01Z 0.089(3) 0.047(2) 0.052(2) -0.009(2) 0.004(2) -0.012(2)

loop_
_atom_type_symbol
_atom_type_description
_atom_type_scat_dispersion_real
_atom_type_scat_dispersion_imag
_atom_type_scat_source
C C 0.0033 0.0016 'International Tables Vol C Tables 4.2.6.8 and 6.1.1.4'
H H 0.0000 0.0000 'International Tables Vol C Tables 4.2.6.8 and 6.1.1.4'
O O 0.0106 0.0060 'International Tables Vol C Tables 4.2.6.8 and 6.1.1.4'
S S 0.1246 0.1234 'International Tables Vol C Tables 4.2.6.8 and 6.1.1.4'

loop_
_geom_angle_atom_site_label_1
_geom_angle_atom_site_label_2
_geom_angle_atom_site_label_3
_geom_angle
_geom_angle_site_symmetry_1
_geom_angle_site_symmetry_3
_geom_angle_publ_flag
C00H S001 C00G 92.51(18) . . ?
C00L S007 C00R 91.8(2) . . ?
C00K C00F H00F 123.6 . . ?
C00R C00F H00F 123.6 . . ?
C00R C00F C00K 112.7(4) . . ?
C00V C00G S001 121.3(3) . . ?
C00X C00G S001 109.9(3) . . ?
C00X C00G C00V 128.7(3) . . ?
C016 C00H S001 117.8(3) . . ?
C017 C00H S001 110.5(3) . . ?
C017 C00H C016 131.7(4) . . ?
C00F C00K H00K 123.4 . . ?
C00L C00K C00F 113.2(4) . . ?
C00L C00K H00K 123.4 . . ?
S007 C00L H00L 124.0 . . ?
C00K C00L S007 112.0(4) . . ?
C00K C00L H00L 124.0 . . ?
C00F C00R S007 110.2(3) . . ?
C00F C00R C016 131.8(4) . . ?
C016 C00R S007 118.0(3) . . ?
C01O C00V C00G 121.3(3) . . ?
C01R C00V C00G 120.9(4) . . ?
C01R C00V C01O 117.8(4) . . ?
C00G C00X H00X 123.1 . . ?
C00G C00X C017 113.9(4) . . ?
C017 C00X H00X 123.0 . . ?
O00E C016 C00H 119.3(4) . . ?
O00E C016 C00R 120.0(4) . . ?
C00H C016 C00R 120.7(3) . . ?
C00H C017 C00X 113.2(4) . . ?
C00H C017 H017 123.4 . . ?
C00X C017 H017 123.4 . . ?
C01T C01H H01H 120.4 . . ?
C01V C01H H01H 120.4 . . ?
C01V C01H C01T 119.3(5) . . ?
C00V C01O H01O 119.8 . . ?
C01T C01O C00V 120.4(4) . . ?
C01T C01O H01O 119.8 . . ?
C00V C01R H01R 119.2 . . ?
C01V C01R C00V 121.6(4) . . ?
C01V C01R H01R 119.2 . . ?
C01H C01T C01O 120.4(5) . . ?
C01H C01T H01T 119.8 . . ?
C01O C01T H01T 119.8 . . ?
C01H C01V C01R 120.6(4) . . ?
C01H C01V H01V 119.7 . . ?
C01R C01V H01V 119.7 . . ?
C018 S003 C00U 92.05(17) . . ?
C01L S005 C012 91.8(2) . . ?
O00A C00D C00U 119.9(3) . . ?
O00A C00D C012 120.0(3) . . ?
C00U C00D C012 120.0(3) . . ?
C00D C00U S003 117.3(3) . . ?
C013 C00U S003 111.2(3) . . ?
C013 C00U C00D 131.2(3) . . ?
C014 C00W C018 121.6(4) . . ?
C014 C00W C01J 118.7(4) . . ?
C01J C00W C018 119.7(4) . . ?
C00D C012 S005 117.5(3) . . ?
C01I C012 S005 110.7(3) . . ?
C01I C012 C00D 131.8(3) . . ?
C00U C013 H013 123.7 . . ?
C00U C013 C01C 112.6(4) . . ?
C01C C013 H013 123.7 . . ?
C00W C014 H014 119.3 . . ?
C00W C014 C01W 121.4(4) . . ?
C01W C014 H014 119.3 . . ?
C00W C018 S003 121.0(3) . . ?
C01C C018 S003 110.3(3) . . ?
C01C C018 C00W 128.6(3) . . ?
C013 C01C H01C 123.1 . . ?
C018 C01C C013 113.8(4) . . ?
C018 C01C H01C 123.1 . . ?
C01M C01E H01E 119.7 . . ?
C01W C01E H01E 119.7 . . ?
C01W C01E C01M 120.5(5) . . ?
C012 C01I H01I 123.5 . . ?
C012 C01I C01Z 113.0(4) . . ?
C01Z C01I H01I 123.5 . . ?
C00W C01J H01J 119.8 . . ?
C00W C01J C01M 120.4(4) . . ?
C01M C01J H01J 119.8 . . ?
S005 C01L H01L 124.1 . . ?
C01Z C01L S005 111.8(3) . . ?
C01Z C01L H01L 124.1 . . ?
C01E C01M C01J 119.6(5) . . ?
C01E C01M H01M 120.2 . . ?
C01J C01M H01M 120.2 . . ?
C014 C01W H01W 120.4 . . ?
C01E C01W C014 119.2(5) . . ?
C01E C01W H01W 120.4 . . ?
C01I C01Z H01Z 123.6 . . ?
C01L C01Z C01I 112.7(4) . . ?
C01L C01Z H01Z 123.6 . . ?

loop_
_geom_bond_atom_site_label_1
_geom_bond_atom_site_label_2
_geom_bond_distance
_geom_bond_site_symmetry_2
_geom_bond_publ_flag
S001 C00G 1.723(4) . ?
S001 C00H 1.722(4) . ?
S007 C00L 1.694(5) . ?
S007 C00R 1.716(4) . ?
O00E C016 1.233(5) . ?
C00F H00F 0.9300 . ?
C00F C00K 1.400(6) . ?
C00F C00R 1.360(5) . ?
C00G C00V 1.467(5) . ?
C00G C00X 1.372(6) . ?
C00H C016 1.457(5) . ?
C00H C017 1.370(5) . ?
C00K H00K 0.9300 . ?
C00K C00L 1.329(6) . ?
C00L H00L 0.9300 . ?
C00R C016 1.470(5) . ?
C00V C01O 1.396(6) . ?
C00V C01R 1.385(5) . ?
C00X H00X 0.9300 . ?
C00X C017 1.394(5) . ?
C017 H017 0.9300 . ?
C01H H01H 0.9300 . ?
C01H C01T 1.380(7) . ?
C01H C01V 1.373(7) . ?
C01O H01O 0.9300 . ?
C01O C01T 1.389(6) . ?
C01R H01R 0.9300 . ?
C01R C01V 1.371(6) . ?
C01T H01T 0.9300 . ?
C01V H01V 0.9300 . ?
S003 C00U 1.723(4) . ?
S003 C018 1.720(4) . ?
S005 C012 1.726(3) . ?
S005 C01L 1.699(5) . ?
O00A C00D 1.225(4) . ?
C00D C00U 1.465(4) . ?
C00D C012 1.463(5) . ?
C00U C013 1.358(5) . ?
C00W C014 1.374(6) . ?
C00W C018 1.481(5) . ?
C00W C01J 1.387(5) . ?
C012 C01I 1.363(5) . ?
C013 H013 0.9300 . ?
C013 C01C 1.404(5) . ?
C014 H014 0.9300 . ?
C014 C01W 1.388(6) . ?
C018 C01C 1.365(5) . ?
C01C H01C 0.9300 . ?
C01E H01E 0.9300 . ?
C01E C01M 1.383(8) . ?
C01E C01W 1.369(7) . ?
C01I H01I 0.9300 . ?
C01I C01Z 1.402(6) . ?
C01J H01J 0.9300 . ?
C01J C01M 1.388(5) . ?
C01L H01L 0.9300 . ?
C01L C01Z 1.361(6) . ?
C01M H01M 0.9300 . ?
C01W H01W 0.9300 . ?
C01Z H01Z 0.9300 . ?

loop_
_geom_torsion_atom_site_label_1
_geom_torsion_atom_site_label_2
_geom_torsion_atom_site_label_3
_geom_torsion_atom_site_label_4
_geom_torsion
_geom_torsion_site_symmetry_1
_geom_torsion_site_symmetry_2
_geom_torsion_site_symmetry_3
_geom_torsion_site_symmetry_4
_geom_torsion_publ_flag
S001 C00G C00V C01O -1.9(5) . . . . ?
S001 C00G C00V C01R 175.7(3) . . . . ?
S001 C00G C00X C017 -0.2(5) . . . . ?
S001 C00H C016 O00E -4.1(5) . . . . ?
S001 C00H C016 C00R 177.9(3) . . . . ?
S001 C00H C017 C00X -0.3(5) . . . . ?
S007 C00R C016 O00E -25.6(5) . . . . ?
S007 C00R C016 C00H 152.4(3) . . . . ?
C00F C00K C00L S007 -0.4(5) . . . . ?
C00F C00R C016 O00E 151.0(5) . . . . ?
C00F C00R C016 C00H -31.0(6) . . . . ?
C00G S001 C00H C016 178.0(3) . . . . ?
C00G S001 C00H C017 0.2(3) . . . . ?
C00G C00V C01O C01T 177.8(4) . . . . ?
C00G C00V C01R C01V -177.5(4) . . . . ?
C00G C00X C017 C00H 0.3(6) . . . . ?
C00H S001 C00G C00V -177.6(3) . . . . ?
C00H S001 C00G C00X 0.0(3) . . . . ?
C00K C00F C00R S007 -1.9(5) . . . . ?
C00K C00F C00R C016 -178.7(4) . . . . ?
C00L S007 C00R C00F 1.4(3) . . . . ?
C00L S007 C00R C016 178.8(3) . . . . ?
C00R S007 C00L C00K -0.6(4) . . . . ?
C00R C00F C00K C00L 1.5(6) . . . . ?
C00V C00G C00X C017 177.2(4) . . . . ?
C00V C01O C01T C01H -0.9(7) . . . . ?
C00V C01R C01V C01H 0.4(7) . . . . ?
C00X C00G C00V C01O -179.0(4) . . . . ?
C00X C00G C00V C01R -1.4(6) . . . . ?
C016 C00H C017 C00X -177.8(4) . . . . ?
C017 C00H C016 O00E 173.2(4) . . . . ?
C017 C00H C016 C00R -4.8(6) . . . . ?
C01O C00V C01R C01V 0.3(6) . . . . ?
C01R C00V C01O C01T 0.0(6) . . . . ?
C01T C01H C01V C01R -1.3(7) . . . . ?
C01V C01H C01T C01O 1.6(7) . . . . ?
S003 C00U C013 C01C 0.4(4) . . . . ?
S003 C018 C01C C013 0.4(4) . . . . ?
S005 C012 C01I C01Z -0.1(5) . . . . ?
S005 C01L C01Z C01I -1.6(5) . . . . ?
O00A C00D C00U S003 3.8(5) . . . . ?
O00A C00D C00U C013 -169.8(4) . . . . ?
O00A C00D C012 S005 30.5(5) . . . . ?
O00A C00D C012 C01I -147.5(4) . . . . ?
C00D C00U C013 C01C 174.4(4) . . . . ?
C00D C012 C01I C01Z 178.0(4) . . . . ?
C00U S003 C018 C00W 177.6(3) . . . . ?
C00U S003 C018 C01C -0.1(3) . . . . ?
C00U C00D C012 S005 -147.4(3) . . . . ?
C00U C00D C012 C01I 34.6(6) . . . . ?
C00U C013 C01C C018 -0.5(5) . . . . ?
C00W C014 C01W C01E -1.1(7) . . . . ?
C00W C018 C01C C013 -177.1(3) . . . . ?
C00W C01J C01M C01E -0.1(7) . . . . ?
C012 S005 C01L C01Z 1.3(4) . . . . ?
C012 C00D C00U S003 -178.3(3) . . . . ?
C012 C00D C00U C013 8.1(6) . . . . ?
C012 C01I C01Z C01L 1.1(6) . . . . ?
C014 C00W C018 S003 4.6(5) . . . . ?
C014 C00W C018 C01C -178.2(4) . . . . ?
C014 C00W C01J C01M 0.3(6) . . . . ?
C018 S003 C00U C00D -175.1(3) . . . . ?
C018 S003 C00U C013 -0.2(3) . . . . ?
C018 C00W C014 C01W -178.1(4) . . . . ?
C018 C00W C01J C01M 178.7(4) . . . . ?
C01J C00W C014 C01W 0.3(6) . . . . ?
C01J C00W C018 S003 -173.9(3) . . . . ?
C01J C00W C018 C01C 3.4(5) . . . . ?
C01L S005 C012 C00D -179.1(3) . . . . ?
C01L S005 C012 C01I -0.7(3) . . . . ?
C01M C01E C01W C014 1.3(8) . . . . ?
C01W C01E C01M C01J -0.7(8) . . . . ?

loop_
_twin_individual_id
_twin_individual_mass_fraction_refined
1 1.02(8)
2 -0.02(8)
